data_4024393
loop_
_publ_author_name
'Caitlin M. Binder'
'April Bautista'
'Marek Zaidlewicz'
'Marek P. Krzemi\'nski'
'Allen Oliver'
'Bakthan Singaram'

_publ_contact_author_address
;
Department of Chemistry and Biochemistry,
University of California, Santa Cruz,
1156 High Street,
Santa Cruz, CA 95064
USA
;
_publ_contact_author_email singaram@chemistry.ucsc.edu
_publ_contact_author_fax '+1 831 459 2935'
_publ_contact_author_name 'Bakthan Singaram'
_publ_contact_author_phone '+1 831 459 3479'
_publ_section_title
;
Dual Stereoselectivity in the Dialkylzinc Reaction Using (-)-\b-Pinene
Derived Amino Alcohol Chiral Auxiliaries
;
_journal_name_full 'Journal of Organic Chemistry'
_journal_page_first 2337
_journal_page_last 2343
_journal_paper_doi 10.1021/jo802371z
_journal_volume 74
_journal_year 2009
_chemical_absolute_configuration syn
_chemical_formula_moiety 'C13 H23 N O'
_chemical_formula_sum 'C13 H23 N O'
_chemical_formula_weight 209.32
_chemical_name_systematic
; 
 ? 
;
_space_group_IT_number 4
_symmetry_cell_setting monoclinic
_symmetry_space_group_name_Hall 'P 2yb'
_symmetry_space_group_name_H-M 'P 1 21 1'
_atom_sites_solution_hydrogens geom
_atom_sites_solution_primary direct
_atom_sites_solution_secondary difmap
_audit_creation_method SHELXL-97
_cell_angle_alpha 90.00
_cell_angle_beta 105.7550(10)
_cell_angle_gamma 90.00
_cell_formula_units_Z 2
_cell_length_a 9.6721(7)
_cell_length_b 6.0987(4)
_cell_length_c 10.3902(8)
_cell_measurement_reflns_used 6018
_cell_measurement_temperature 153(2)
_cell_measurement_theta_max 28.28
_cell_measurement_theta_min 2.19
_cell_volume 589.86(7)
_computing_cell_refinement 'Bruker SAINT V7.34'
_computing_data_collection 'Bruker APEX-II v2.1'
_computing_data_reduction 'Bruker SAINT V7.34'
_computing_structure_refinement 'SHELXL-97 (Sheldrick, 1997)'
_computing_structure_solution 'SHELXS-97 (Sheldrick, 1990)'
_diffrn_ambient_temperature 153(2)
_diffrn_detector_area_resol_mean 83.33
_diffrn_measured_fraction_theta_full 0.994
_diffrn_measured_fraction_theta_max 0.994
_diffrn_measurement_device_type 'Bruker APEX-II'
_diffrn_measurement_method \w/2\q-scans
_diffrn_radiation_monochromator graphite
_diffrn_radiation_source 'fine-focus sealed tube'
_diffrn_radiation_type MoK\a
_diffrn_radiation_wavelength 0.71073
_diffrn_reflns_av_R_equivalents 0.0222
_diffrn_reflns_av_sigmaI/netI 0.0310
_diffrn_reflns_limit_h_max 12
_diffrn_reflns_limit_h_min -11
_diffrn_reflns_limit_k_max 8
_diffrn_reflns_limit_k_min -8
_diffrn_reflns_limit_l_max 13
_diffrn_reflns_limit_l_min -13
_diffrn_reflns_number 6002
_diffrn_reflns_theta_full 28.24
_diffrn_reflns_theta_max 28.24
_diffrn_reflns_theta_min 2.19
_diffrn_standards_decay_% 0
_diffrn_standards_interval_count 0
_diffrn_standards_interval_time 0
_diffrn_standards_number 0
_exptl_absorpt_coefficient_mu 0.073
_exptl_absorpt_correction_T_max 0.9934
_exptl_absorpt_correction_T_min 0.9784
_exptl_absorpt_correction_type empirical
_exptl_absorpt_process_details 'Sheldrick, 2004'
_exptl_crystal_colour colorless
_exptl_crystal_density_diffrn 1.179
_exptl_crystal_density_method 'not measured'
_exptl_crystal_description block
_exptl_crystal_F_000 232
_exptl_crystal_size_max 0.30
_exptl_crystal_size_mid 0.16
_exptl_crystal_size_min 0.09
_refine_diff_density_max 0.242
_refine_diff_density_min -0.191
_refine_diff_density_rms 0.044
_refine_ls_abs_structure_details 'Flack H D (1983), Acta Cryst. A39, 876-881'
_refine_ls_abs_structure_Flack -0.6(12)
_refine_ls_extinction_method none
_refine_ls_goodness_of_fit_ref 1.053
_refine_ls_hydrogen_treatment mixed
_refine_ls_matrix_type full
_refine_ls_number_parameters 139
_refine_ls_number_reflns 2830
_refine_ls_number_restraints 1
_refine_ls_restrained_S_all 1.053
_refine_ls_R_factor_all 0.0432
_refine_ls_R_factor_gt 0.0398
_refine_ls_shift/su_max 0.001
_refine_ls_shift/su_mean 0.000
_refine_ls_structure_factor_coef Fsqd
_refine_ls_weighting_details 'calc w=1/[\s^2^(Fo^2^)+(0.0651P)^2^+0.0793P] where P=(Fo^2^+2Fc^2^)/3'
_refine_ls_weighting_scheme calc
_refine_ls_wR_factor_gt 0.1051
_refine_ls_wR_factor_ref 0.1079
_reflns_number_gt 2655
_reflns_number_total 2830
_reflns_threshold_expression >2sigma(I)
_cod_data_source_file jo802371z_si_001.cif
_cod_data_source_block 1a
_cod_original_sg_symbol_H-M 'P 21'
_cod_database_code 4024393

loop_
_symmetry_equiv_pos_as_xyz
'x, y, z'
'-x, y+1/2, -z'

loop_
_atom_site_label
_atom_site_type_symbol
_atom_site_fract_x
_atom_site_fract_y
_atom_site_fract_z
_atom_site_U_iso_or_equiv
_atom_site_adp_type
_atom_site_occupancy
_atom_site_symmetry_multiplicity
_atom_site_calc_flag
_atom_site_refinement_flags
_atom_site_disorder_assembly
_atom_site_disorder_group
O1 O -0.04458(11) 0.28820(18) 0.45838(9) 0.0210(2) Uani 1 1 d . . .
H1 H -0.0569(19) 0.190(4) 0.5068(19) 0.025 Uiso 1 1 d . . .
N1 N 0.12122(12) 0.50462(19) 0.32602(11) 0.0179(3) Uani 1 1 d . . .
C1 C -0.19422(15) 0.1121(2) 0.25625(14) 0.0198(3) Uani 1 1 d . . .
H1A H -0.2325 -0.0138 0.2979 0.024 Uiso 1 1 calc R . .
C2 C -0.04462(15) 0.1898(2) 0.33374(13) 0.0177(3) Uani 1 1 d . . .
H2A H 0.0190 0.0578 0.3538 0.021 Uiso 1 1 calc R . .
C3 C 0.01867(15) 0.3478(2) 0.24551(13) 0.0186(3) Uani 1 1 d . . .
H3A H 0.0754 0.2532 0.1999 0.022 Uiso 1 1 calc R . .
C4 C -0.09685(16) 0.4615(3) 0.13233(14) 0.0231(3) Uani 1 1 d . . .
H4A H -0.1211 0.6057 0.1642 0.028 Uiso 1 1 calc R . .
H4B H -0.0577 0.4871 0.0549 0.028 Uiso 1 1 calc R . .
C5 C -0.23249(16) 0.3227(3) 0.08829(14) 0.0225(3) Uani 1 1 d . . .
H5A H -0.2989 0.3624 -0.0005 0.027 Uiso 1 1 calc R . .
C6 C -0.30418(15) 0.3035(3) 0.20548(14) 0.0216(3) Uani 1 1 d . . .
C7 C -0.19413(16) 0.0759(2) 0.10785(14) 0.0236(3) Uani 1 1 d . . .
H7A H -0.0992 0.0371 0.0955 0.028 Uiso 1 1 calc R . .
H7B H -0.2702 -0.0242 0.0573 0.028 Uiso 1 1 calc R . .
C8 C -0.30373(17) 0.5068(3) 0.29075(16) 0.0264(3) Uani 1 1 d . . .
H8A H -0.3791 0.6078 0.2430 0.040 Uiso 1 1 calc R . .
H8B H -0.2101 0.5795 0.3084 0.040 Uiso 1 1 calc R . .
H8C H -0.3217 0.4640 0.3757 0.040 Uiso 1 1 calc R . .
C9 C -0.45793(17) 0.2159(3) 0.15641(17) 0.0307(4) Uani 1 1 d . . .
H9A H -0.5242 0.3383 0.1251 0.046 Uiso 1 1 calc R . .
H9B H -0.4837 0.1407 0.2300 0.046 Uiso 1 1 calc R . .
H9C H -0.4643 0.1127 0.0827 0.046 Uiso 1 1 calc R . .
C10' C 0.18375(16) 0.6508(3) 0.24344(15) 0.0242(3) Uani 1 1 d . . .
H10A H 0.1144 0.7659 0.2002 0.029 Uiso 1 1 calc R . .
H10B H 0.2129 0.5670 0.1735 0.029 Uiso 1 1 calc R . .
C10 C 0.24928(15) 0.3922(2) 0.40951(15) 0.0215(3) Uani 1 1 d . . .
H10C H 0.2831 0.2778 0.3576 0.026 Uiso 1 1 calc R . .
H10D H 0.2283 0.3234 0.4884 0.026 Uiso 1 1 calc R . .
C11' C 0.31399(17) 0.7507(3) 0.34333(17) 0.0292(4) Uani 1 1 d . . .
H11A H 0.2878 0.8882 0.3815 0.035 Uiso 1 1 calc R . .
H11B H 0.3915 0.7821 0.3004 0.035 Uiso 1 1 calc R . .
C11 C 0.36112(16) 0.5737(3) 0.45205(15) 0.0254(3) Uani 1 1 d . . .
H11C H 0.4584 0.5185 0.4558 0.031 Uiso 1 1 calc R . .
H11D H 0.3615 0.6326 0.5410 0.031 Uiso 1 1 calc R . .

loop_
_atom_site_aniso_label
_atom_site_aniso_U_11
_atom_site_aniso_U_22
_atom_site_aniso_U_33
_atom_site_aniso_U_23
_atom_site_aniso_U_13
_atom_site_aniso_U_12
O1 0.0289(5) 0.0205(5) 0.0147(5) -0.0002(4) 0.0078(4) -0.0038(4)
N1 0.0178(5) 0.0178(6) 0.0182(6) 0.0027(5) 0.0052(4) 0.0002(5)
C1 0.0234(7) 0.0183(6) 0.0184(7) -0.0018(5) 0.0069(5) -0.0015(5)
C2 0.0208(6) 0.0168(6) 0.0154(6) 0.0004(5) 0.0046(5) 0.0002(5)
C3 0.0208(7) 0.0186(6) 0.0175(6) 0.0005(5) 0.0070(5) -0.0002(5)
C4 0.0236(7) 0.0268(8) 0.0194(7) 0.0061(6) 0.0067(5) -0.0004(6)
C5 0.0233(7) 0.0257(7) 0.0174(6) 0.0021(6) 0.0038(5) 0.0011(6)
C6 0.0198(6) 0.0239(7) 0.0208(7) 0.0009(6) 0.0048(5) 0.0005(6)
C7 0.0272(7) 0.0250(7) 0.0175(6) -0.0038(6) 0.0043(5) -0.0003(6)
C8 0.0264(7) 0.0225(7) 0.0322(8) -0.0002(6) 0.0110(6) 0.0037(6)
C9 0.0219(7) 0.0388(9) 0.0302(8) 0.0024(7) 0.0054(6) -0.0040(7)
C10' 0.0249(7) 0.0253(8) 0.0244(7) 0.0056(6) 0.0103(6) -0.0013(6)
C10 0.0216(7) 0.0194(7) 0.0230(7) 0.0019(5) 0.0056(5) 0.0023(6)
C11' 0.0265(8) 0.0259(8) 0.0347(9) 0.0041(6) 0.0073(6) -0.0059(6)
C11 0.0211(7) 0.0283(8) 0.0267(7) 0.0005(6) 0.0061(5) -0.0023(6)

loop_
_atom_type_symbol
_atom_type_description
_atom_type_scat_dispersion_real
_atom_type_scat_dispersion_imag
_atom_type_scat_source
C C 0.0033 0.0016 'International Tables Vol C Tables 4.2.6.8 and 6.1.1.4'
H H 0.0000 0.0000 'International Tables Vol C Tables 4.2.6.8 and 6.1.1.4'
N N 0.0061 0.0033 'International Tables Vol C Tables 4.2.6.8 and 6.1.1.4'
O O 0.0106 0.0060 'International Tables Vol C Tables 4.2.6.8 and 6.1.1.4'

loop_
_geom_angle_atom_site_label_1
_geom_angle_atom_site_label_2
_geom_angle_atom_site_label_3
_geom_angle
_geom_angle_site_symmetry_1
_geom_angle_site_symmetry_3
_geom_angle_publ_flag
C2 O1 H1 106.8(14) . . ?
C3 N1 C10 111.28(10) . . ?
C3 N1 C10' 112.52(11) . . ?
C10 N1 C10' 102.22(10) . . ?
C2 C1 C7 108.10(12) . . ?
C2 C1 C6 113.86(12) . . ?
C7 C1 C6 87.43(10) . . ?
C2 C1 H1A 114.8 . . ?
C7 C1 H1A 114.8 . . ?
C6 C1 H1A 114.8 . . ?
O1 C2 C1 112.06(11) . . ?
O1 C2 C3 111.64(11) . . ?
C1 C2 C3 110.33(11) . . ?
O1 C2 H2A 107.5 . . ?
C1 C2 H2A 107.5 . . ?
C3 C2 H2A 107.5 . . ?
N1 C3 C4 112.23(11) . . ?
N1 C3 C2 112.29(10) . . ?
C4 C3 C2 113.85(11) . . ?
N1 C3 H3A 105.9 . . ?
C4 C3 H3A 105.9 . . ?
C2 C3 H3A 105.9 . . ?
C5 C4 C3 111.35(12) . . ?
C5 C4 H4A 109.4 . . ?
C3 C4 H4A 109.4 . . ?
C5 C4 H4B 109.4 . . ?
C3 C4 H4B 109.4 . . ?
H4A C4 H4B 108.0 . . ?
C4 C5 C7 110.14(12) . . ?
C4 C5 C6 109.64(11) . . ?
C7 C5 C6 88.06(11) . . ?
C4 C5 H5A 115.3 . . ?
C7 C5 H5A 115.3 . . ?
C6 C5 H5A 115.3 . . ?
C8 C6 C9 109.06(13) . . ?
C8 C6 C5 117.45(13) . . ?
C9 C6 C5 111.31(12) . . ?
C8 C6 C1 120.99(11) . . ?
C9 C6 C1 111.14(13) . . ?
C5 C6 C1 85.07(11) . . ?
C5 C7 C1 85.86(11) . . ?
C5 C7 H7A 114.3 . . ?
C1 C7 H7A 114.3 . . ?
C5 C7 H7B 114.3 . . ?
C1 C7 H7B 114.3 . . ?
H7A C7 H7B 111.5 . . ?
C6 C8 H8A 109.5 . . ?
C6 C8 H8B 109.5 . . ?
H8A C8 H8B 109.5 . . ?
C6 C8 H8C 109.5 . . ?
H8A C8 H8C 109.5 . . ?
H8B C8 H8C 109.5 . . ?
C6 C9 H9A 109.5 . . ?
C6 C9 H9B 109.5 . . ?
H9A C9 H9B 109.5 . . ?
C6 C9 H9C 109.5 . . ?
H9A C9 H9C 109.5 . . ?
H9B C9 H9C 109.5 . . ?
N1 C10' C11' 103.81(12) . . ?
N1 C10' H10A 111.0 . . ?
C11' C10' H10A 111.0 . . ?
N1 C10' H10B 111.0 . . ?
C11' C10' H10B 111.0 . . ?
H10A C10' H10B 109.0 . . ?
N1 C10 C11 104.44(12) . . ?
N1 C10 H10C 110.9 . . ?
C11 C10 H10C 110.9 . . ?
N1 C10 H10D 110.9 . . ?
C11 C10 H10D 110.9 . . ?
H10C C10 H10D 108.9 . . ?
C10' C11' C11 104.17(12) . . ?
C10' C11' H11A 110.9 . . ?
C11 C11' H11A 110.9 . . ?
C10' C11' H11B 110.9 . . ?
C11 C11' H11B 110.9 . . ?
H11A C11' H11B 108.9 . . ?
C10 C11 C11' 104.51(12) . . ?
C10 C11 H11C 110.9 . . ?
C11' C11 H11C 110.9 . . ?
C10 C11 H11D 110.9 . . ?
C11' C11 H11D 110.9 . . ?
H11C C11 H11D 108.9 . . ?

loop_
_geom_bond_atom_site_label_1
_geom_bond_atom_site_label_2
_geom_bond_distance
_geom_bond_site_symmetry_2
_geom_bond_publ_flag
O1 C2 1.4272(16) . ?
O1 H1 0.81(2) . ?
N1 C3 1.4654(17) . ?
N1 C10 1.4741(17) . ?
N1 C10' 1.4761(18) . ?
C1 C2 1.528(2) . ?
C1 C7 1.5578(19) . ?
C1 C6 1.571(2) . ?
C1 H1A 1.0000 . ?
C2 C3 1.5649(19) . ?
C2 H2A 1.0000 . ?
C3 C4 1.5486(19) . ?
C3 H3A 1.0000 . ?
C4 C5 1.524(2) . ?
C4 H4A 0.9900 . ?
C4 H4B 0.9900 . ?
C5 C7 1.550(2) . ?
C5 C6 1.561(2) . ?
C5 H5A 1.0000 . ?
C6 C8 1.524(2) . ?
C6 C9 1.531(2) . ?
C7 H7A 0.9900 . ?
C7 H7B 0.9900 . ?
C8 H8A 0.9800 . ?
C8 H8B 0.9800 . ?
C8 H8C 0.9800 . ?
C9 H9A 0.9800 . ?
C9 H9B 0.9800 . ?
C9 H9C 0.9800 . ?
C10' C11' 1.525(2) . ?
C10' H10A 0.9900 . ?
C10' H10B 0.9900 . ?
C10 C11 1.527(2) . ?
C10 H10C 0.9900 . ?
C10 H10D 0.9900 . ?
C11' C11 1.539(2) . ?
C11' H11A 0.9900 . ?
C11' H11B 0.9900 . ?
C11 H11C 0.9900 . ?
C11 H11D 0.9900 . ?

loop_
_geom_hbond_atom_site_label_D
_geom_hbond_atom_site_label_H
_geom_hbond_atom_site_label_A
_geom_hbond_distance_DH
_geom_hbond_distance_HA
_geom_hbond_distance_DA
_geom_hbond_angle_DHA
_geom_hbond_site_symmetry_A
O1 H1 N1 0.81(2) 2.30(2) 3.0758(16) 161.5(19) 2_546
O1 H1 O1 0.81(2) 2.63(2) 3.2226(7) 131.4(16) 2_546

loop_
_geom_torsion_atom_site_label_1
_geom_torsion_atom_site_label_2
_geom_torsion_atom_site_label_3
_geom_torsion_atom_site_label_4
_geom_torsion
_geom_torsion_site_symmetry_1
_geom_torsion_site_symmetry_2
_geom_torsion_site_symmetry_3
_geom_torsion_site_symmetry_4
_geom_torsion_publ_flag
C7 C1 C2 O1 162.69(11) . . . . ?
C6 C1 C2 O1 67.36(15) . . . . ?
C7 C1 C2 C3 37.63(15) . . . . ?
C6 C1 C2 C3 -57.71(15) . . . . ?
C10 N1 C3 C4 -165.58(11) . . . . ?
C10' N1 C3 C4 -51.54(15) . . . . ?
C10 N1 C3 C2 64.66(14) . . . . ?
C10' N1 C3 C2 178.69(12) . . . . ?
O1 C2 C3 N1 27.11(15) . . . . ?
C1 C2 C3 N1 152.41(11) . . . . ?
O1 C2 C3 C4 -101.81(14) . . . . ?
C1 C2 C3 C4 23.49(17) . . . . ?
N1 C3 C4 C5 -156.48(12) . . . . ?
C2 C3 C4 C5 -27.53(17) . . . . ?
C3 C4 C5 C7 -30.01(16) . . . . ?
C3 C4 C5 C6 65.30(15) . . . . ?
C4 C5 C6 C8 39.14(17) . . . . ?
C7 C5 C6 C8 149.85(12) . . . . ?
C4 C5 C6 C9 165.84(13) . . . . ?
C7 C5 C6 C9 -83.45(14) . . . . ?
C4 C5 C6 C1 -83.38(13) . . . . ?
C7 C5 C6 C1 27.33(10) . . . . ?
C2 C1 C6 C8 -37.73(18) . . . . ?
C7 C1 C6 C8 -146.40(14) . . . . ?
C2 C1 C6 C9 -167.57(12) . . . . ?
C7 C1 C6 C9 83.76(13) . . . . ?
C2 C1 C6 C5 81.47(12) . . . . ?
C7 C1 C6 C5 -27.20(10) . . . . ?
C4 C5 C7 C1 82.68(13) . . . . ?
C6 C5 C7 C1 -27.55(10) . . . . ?
C2 C1 C7 C5 -86.92(12) . . . . ?
C6 C1 C7 C5 27.37(10) . . . . ?
C3 N1 C10' C11' -164.36(12) . . . . ?
C10 N1 C10' C11' -44.91(14) . . . . ?
C3 N1 C10 C11 163.32(11) . . . . ?
C10' N1 C10 C11 42.99(14) . . . . ?
N1 C10' C11' C11 29.16(16) . . . . ?
N1 C10 C11 C11' -24.30(15) . . . . ?
C10' C11' C11 C10 -2.97(16) . . . . ?

loop_
_cod_related_entry_id
_cod_related_entry_database
_cod_related_entry_code
1 ChemSpider 30658912
